data_7129582
loop_
_publ_author_name
'Wen, Min'
'Erb, William'
'Mongin, Florence'
'Blot, Marielle'
'Roisnel, Thierry'

_publ_section_title
;
 Enantiopure ferrocene-1,2-disulfoxides: synthesis and reactivity
;
_journal_name_full 'Chemical Communications'
_journal_paper_doi 10.1039/D1CC07085A
_journal_year 2022
_chemical_absolute_configuration ad
_chemical_compound_source 'synthesis as described'
_chemical_formula_moiety 'C17 H25 Fe I O S Si'
_chemical_formula_sum 'C17 H25 Fe I O S Si'
_chemical_formula_weight 488.27
_space_group_crystal_system orthorhombic
_space_group_IT_number 19
_space_group_name_Hall 'P 2ac 2ab'
_space_group_name_H-M_alt 'P 21 21 21'
_atom_sites_solution_hydrogens geom
_atom_sites_solution_primary dual
_atom_sites_solution_secondary difmap
_audit_update_record
;
2021-12-09 deposited with the CCDC.	2022-01-14 downloaded from the CCDC.
;
_cell_angle_alpha 90
_cell_angle_beta 90
_cell_angle_gamma 90
_cell_formula_units_Z 4
_cell_length_a 10.6604(5)
_cell_length_b 11.6304(6)
_cell_length_c 15.9593(8)
_cell_measurement_reflns_used 5521
_cell_measurement_temperature 150(2)
_cell_measurement_theta_max 27.3547
_cell_measurement_theta_min 2.5524
_cell_measurement_wavelength 0.710730
_cell_volume 1978.71(17)
_computing_cell_refinement 'Bruker APEX2 (Bruker, 2014)'
_computing_data_collection 'Bruker APEX2 (Bruker, 2014)'
_computing_data_reduction 'Bruker APEX2 (Bruker, 2014)'
_computing_molecular_graphics
;
   'SXGRAPH (L. Farrugia, 1999), Mercury (CSD, 2020)'
;
_computing_publication_material 'CRYSCALC (T. Roisnel, local program, ver. 2021)'
_computing_structure_refinement 'SHELXL-2018_3 (Sheldrick, 2018)'
_computing_structure_solution 'SHELXT 2018_2 (Sheldrick, 2018)'
_diffrn_ambient_temperature 150(2)
_diffrn_detector 'CCD plate'
_diffrn_detector_area_resol_mean 8.33
_diffrn_measured_fraction_theta_full 0.996
_diffrn_measured_fraction_theta_max 0.992
_diffrn_measurement_device_type 'APEXII Bruker-AXS'
_diffrn_measurement_method 'CCD rotation images, thin slices'
_diffrn_orient_matrix_UB_11 -0.0083233
_diffrn_orient_matrix_UB_12 -0.0226594
_diffrn_orient_matrix_UB_13 -0.0601880
_diffrn_orient_matrix_UB_21 0.0542290
_diffrn_orient_matrix_UB_22 0.0663515
_diffrn_orient_matrix_UB_23 -0.0166123
_diffrn_orient_matrix_UB_31 0.0760882
_diffrn_orient_matrix_UB_32 -0.0497682
_diffrn_orient_matrix_UB_33 0.0052558
_diffrn_radiation_monochromator graphite
_diffrn_radiation_probe x-ray
_diffrn_radiation_source 'fine-focus sealed tube'
_diffrn_radiation_type MoK\a
_diffrn_radiation_wavelength 0.71073
_diffrn_reflns_av_R_equivalents 0.0318
_diffrn_reflns_av_unetI/netI 0.0392
_diffrn_reflns_limit_h_max 12
_diffrn_reflns_limit_h_min -13
_diffrn_reflns_limit_k_max 10
_diffrn_reflns_limit_k_min -14
_diffrn_reflns_limit_l_max 20
_diffrn_reflns_limit_l_min -20
_diffrn_reflns_number 12288
_diffrn_reflns_theta_full 25.242
_diffrn_reflns_theta_max 27.372
_diffrn_reflns_theta_min 2.592
_exptl_absorpt_coefficient_mu 2.488
_exptl_absorpt_correction_T_max 0.623
_exptl_absorpt_correction_T_min 0.454
_exptl_absorpt_correction_type multi-scan
_exptl_absorpt_process_details
;
  [Sheldrick, G.M. (2014). SADABS Bruker AXS Inc., Madison, Wisconsin, USA]
;
_exptl_crystal_colour orange
_exptl_crystal_density_diffrn 1.639
_exptl_crystal_description prism
_exptl_crystal_F_000 976
_exptl_crystal_size_max 0.580
_exptl_crystal_size_mid 0.390
_exptl_crystal_size_min 0.190
_refine_diff_density_max 0.535
_refine_diff_density_min -0.319
_refine_diff_density_rms 0.070
_refine_ls_abs_structure_details
;
Flack x determined using 1704 quotients [(I+)-(I-)]/[(I+)+(I-)]
(Parsons, Flack and Wagner, Acta Cryst. B69 (2013) 249-259).
;
_refine_ls_abs_structure_Flack -0.026(12)
_refine_ls_extinction_method none
_refine_ls_goodness_of_fit_ref 0.917
_refine_ls_hydrogen_treatment constr
_refine_ls_matrix_type full
_refine_ls_number_parameters 205
_refine_ls_number_reflns 4437
_refine_ls_number_restraints 0
_refine_ls_restrained_S_all 0.917
_refine_ls_R_factor_all 0.0273
_refine_ls_R_factor_gt 0.0247
_refine_ls_shift/su_max 0.029
_refine_ls_shift/su_mean 0.002
_refine_ls_structure_factor_coef Fsqd
_refine_ls_weighting_details 'w=1/[\s^2^(Fo^2^)+(0.0308P)^2^] where P=(Fo^2^+2Fc^2^)/3'
_refine_ls_weighting_scheme calc
_refine_ls_wR_factor_gt 0.0525
_refine_ls_wR_factor_ref 0.0539
_reflns_Friedel_coverage 0.759
_reflns_Friedel_fraction_full 0.996
_reflns_Friedel_fraction_max 0.988
_reflns_number_gt 4192
_reflns_number_total 4437
_reflns_threshold_expression >2sigma(I)
_cod_data_source_file d1cc07085a2.cif
_cod_data_source_block MW3041
_cod_database_code 7129582

loop_
_space_group_symop_operation_xyz
'x, y, z'
'-x+1/2, -y, z+1/2'
'-x, y+1/2, -z+1/2'
'x+1/2, -y+1/2, -z'

loop_
_atom_site_label
_atom_site_type_symbol
_atom_site_fract_x
_atom_site_fract_y
_atom_site_fract_z
_atom_site_U_iso_or_equiv
_atom_site_adp_type
_atom_site_occupancy
_atom_site_site_symmetry_order
_atom_site_calc_flag
_atom_site_refinement_flags_posn
_atom_site_refinement_flags_adp
_atom_site_refinement_flags_occupancy
_atom_site_disorder_assembly
_atom_site_disorder_group
Fe1 Fe 0.50259(5) 0.57394(5) 0.36313(4) 0.01559(13) Uani 1 1 d . . . . .
I1 I 0.17588(2) 0.60343(2) 0.43460(2) 0.02239(8) Uani 1 1 d . . . . .
S1 S 0.48894(8) 0.62531(7) 0.56889(6) 0.01504(19) Uani 1 1 d . . . . .
Si1 Si 0.72471(11) 0.42118(11) 0.48425(8) 0.0236(3) Uani 1 1 d . . . . .
C1 C 0.6457(4) 0.6900(4) 0.3431(3) 0.0276(10) Uani 1 1 d . . . . .
H1 H 0.720134 0.697776 0.375432 0.033 Uiso 1 1 calc R U . . .
C2 C 0.5301(5) 0.7476(4) 0.3574(3) 0.0292(10) Uani 1 1 d . . . . .
H2 H 0.513532 0.800526 0.401313 0.035 Uiso 1 1 calc R U . . .
C3 C 0.4442(4) 0.7127(4) 0.2952(3) 0.0302(11) Uani 1 1 d . . . . .
H3 H 0.360027 0.738385 0.289877 0.036 Uiso 1 1 calc R U . . .
C4 C 0.5051(5) 0.6327(4) 0.2418(3) 0.0286(11) Uani 1 1 d . . . . .
H4 H 0.469080 0.595208 0.194707 0.034 Uiso 1 1 calc R U . . .
C5 C 0.6295(4) 0.6188(4) 0.2717(3) 0.0278(10) Uani 1 1 d . . . . .
H5 H 0.691500 0.570117 0.247939 0.033 Uiso 1 1 calc R U . . .
C6 C 0.3510(3) 0.5202(3) 0.4296(3) 0.0175(8) Uani 1 1 d . . . . .
C7 C 0.3805(4) 0.4380(3) 0.3662(3) 0.0201(9) Uani 1 1 d . . . . .
H7 H 0.326214 0.413674 0.322414 0.024 Uiso 1 1 calc R U . . .
C8 C 0.5049(4) 0.3989(4) 0.3799(3) 0.0206(8) Uani 1 1 d . . . . .
H8 H 0.547138 0.343652 0.346330 0.025 Uiso 1 1 calc R U . . .
C9 C 0.5578(4) 0.4550(3) 0.4516(3) 0.0176(9) Uani 1 1 d . . . . .
C10 C 0.4600(4) 0.5304(3) 0.4830(3) 0.0146(8) Uani 1 1 d . . . . .
O11 O 0.4116(3) 0.7320(2) 0.5584(2) 0.0219(6) Uani 1 1 d . . . . .
C12 C 0.4206(4) 0.5448(4) 0.6589(3) 0.0183(9) Uani 1 1 d . . . . .
C13 C 0.2854(4) 0.5098(4) 0.6451(3) 0.0222(9) Uani 1 1 d . . . . .
H13A H 0.280896 0.454330 0.598958 0.033 Uiso 1 1 calc R U . . .
H13B H 0.235449 0.577863 0.631040 0.033 Uiso 1 1 calc R U . . .
H13C H 0.252325 0.474536 0.696294 0.033 Uiso 1 1 calc R U . . .
C14 C 0.4322(4) 0.6305(4) 0.7318(3) 0.0255(10) Uani 1 1 d . . . . .
H14A H 0.373856 0.694513 0.722956 0.038 Uiso 1 1 calc R U . . .
H14B H 0.518187 0.660024 0.734303 0.038 Uiso 1 1 calc R U . . .
H14C H 0.411817 0.591643 0.784538 0.038 Uiso 1 1 calc R U . . .
C15 C 0.5027(4) 0.4388(4) 0.6740(3) 0.0305(11) Uani 1 1 d . . . . .
H15A H 0.474883 0.399515 0.725043 0.046 Uiso 1 1 calc R U . . .
H15B H 0.590338 0.462673 0.680443 0.046 Uiso 1 1 calc R U . . .
H15C H 0.495413 0.386405 0.626170 0.046 Uiso 1 1 calc R U . . .
C16 C 0.8195(5) 0.4014(5) 0.3863(3) 0.0462(14) Uani 1 1 d . . . . .
H16A H 0.831783 0.476079 0.359037 0.069 Uiso 1 1 calc R U . . .
H16B H 0.774917 0.349630 0.348052 0.069 Uiso 1 1 calc R U . . .
H16C H 0.901200 0.368194 0.400555 0.069 Uiso 1 1 calc R U . . .
C17 C 0.7234(5) 0.2789(4) 0.5395(4) 0.0414(14) Uani 1 1 d . . . . .
H17A H 0.809898 0.253600 0.549335 0.062 Uiso 1 1 calc R U . . .
H17B H 0.679905 0.221995 0.504781 0.062 Uiso 1 1 calc R U . . .
H17C H 0.679883 0.286700 0.593279 0.062 Uiso 1 1 calc R U . . .
C18 C 0.8029(4) 0.5331(4) 0.5496(3) 0.0305(11) Uani 1 1 d . . . . .
H18A H 0.890022 0.510382 0.560283 0.046 Uiso 1 1 calc R U . . .
H18B H 0.758305 0.540838 0.602962 0.046 Uiso 1 1 calc R U . . .
H18C H 0.801637 0.606773 0.519845 0.046 Uiso 1 1 calc R U . . .

loop_
_atom_site_aniso_label
_atom_site_aniso_U_11
_atom_site_aniso_U_22
_atom_site_aniso_U_33
_atom_site_aniso_U_23
_atom_site_aniso_U_13
_atom_site_aniso_U_12
Fe1 0.0179(3) 0.0158(3) 0.0131(3) 0.0014(2) 0.0016(2) -0.0025(2)
I1 0.01663(11) 0.02816(15) 0.02238(13) 0.00016(13) -0.00287(11) 0.00214(12)
S1 0.0164(4) 0.0143(5) 0.0144(4) 0.0001(4) -0.0004(4) -0.0004(4)
Si1 0.0199(5) 0.0261(7) 0.0249(6) 0.0036(5) 0.0030(5) 0.0084(5)
C1 0.027(2) 0.032(3) 0.024(2) 0.011(2) -0.0022(18) -0.0169(19)
C2 0.042(3) 0.017(2) 0.029(3) 0.004(2) 0.006(2) -0.0043(19)
C3 0.030(2) 0.027(3) 0.034(3) 0.020(2) 0.003(2) -0.002(2)
C4 0.035(2) 0.038(3) 0.012(2) 0.0082(18) -0.0020(18) -0.010(2)
C5 0.028(2) 0.032(3) 0.023(2) 0.007(2) 0.0112(18) -0.004(2)
C6 0.0171(18) 0.0154(19) 0.020(2) 0.0014(18) 0.0005(18) -0.0026(14)
C7 0.0230(19) 0.018(2) 0.019(2) 0.0016(18) 0.0019(17) -0.0074(16)
C8 0.0258(19) 0.0141(19) 0.022(2) 0.0012(18) 0.0043(17) 0.001(2)
C9 0.0202(19) 0.014(2) 0.019(2) 0.0032(17) 0.0031(16) 0.0002(16)
C10 0.0164(19) 0.013(2) 0.0147(19) 0.0034(16) 0.0025(16) -0.0024(15)
O11 0.0295(15) 0.0145(13) 0.0216(16) 0.0020(13) 0.0015(14) 0.0058(12)
C12 0.021(2) 0.021(2) 0.013(2) 0.0034(17) 0.0027(16) 0.0030(17)
C13 0.021(2) 0.025(2) 0.020(2) 0.0022(19) 0.0034(17) -0.0023(17)
C14 0.029(2) 0.032(3) 0.015(2) -0.0002(19) -0.0014(18) -0.001(2)
C15 0.031(2) 0.028(2) 0.033(3) 0.015(2) 0.004(2) 0.010(2)
C16 0.032(2) 0.072(4) 0.035(3) -0.005(3) 0.010(2) 0.023(3)
C17 0.041(3) 0.027(3) 0.056(4) 0.012(3) 0.001(3) 0.016(2)
C18 0.021(2) 0.038(3) 0.033(3) 0.011(2) -0.0037(19) -0.0004(19)

loop_
_atom_type_symbol
_atom_type_description
_atom_type_scat_dispersion_real
_atom_type_scat_dispersion_imag
_atom_type_scat_source
C C 0.0033 0.0016 'International Tables Vol C Tables 4.2.6.8 and 6.1.1.4'
H H 0.0000 0.0000 'International Tables Vol C Tables 4.2.6.8 and 6.1.1.4'
Fe Fe 0.3463 0.8444 'International Tables Vol C Tables 4.2.6.8 and 6.1.1.4'
I I -0.4742 1.8119 'International Tables Vol C Tables 4.2.6.8 and 6.1.1.4'
O O 0.0106 0.0060 'International Tables Vol C Tables 4.2.6.8 and 6.1.1.4'
S S 0.1246 0.1234 'International Tables Vol C Tables 4.2.6.8 and 6.1.1.4'
Si Si 0.0817 0.0704 'International Tables Vol C Tables 4.2.6.8 and 6.1.1.4'

loop_
_geom_angle_atom_site_label_1
_geom_angle_atom_site_label_2
_geom_angle_atom_site_label_3
_geom_angle
_geom_angle_site_symmetry_1
_geom_angle_site_symmetry_3
_geom_angle_publ_flag
C6 Fe1 C10 41.69(16) . . ?
C6 Fe1 C3 106.15(17) . . ?
C10 Fe1 C3 129.03(18) . . ?
C6 Fe1 C2 116.22(18) . . ?
C10 Fe1 C2 108.74(18) . . ?
C3 Fe1 C2 40.41(19) . . ?
C6 Fe1 C7 40.96(16) . . ?
C10 Fe1 C7 69.08(16) . . ?
C3 Fe1 C7 115.40(18) . . ?
C2 Fe1 C7 148.80(18) . . ?
C6 Fe1 C4 127.22(18) . . ?
C10 Fe1 C4 166.98(18) . . ?
C3 Fe1 C4 40.52(19) . . ?
C2 Fe1 C4 68.09(19) . . ?
C7 Fe1 C4 106.69(18) . . ?
C6 Fe1 C8 68.71(15) . . ?
C10 Fe1 C8 68.45(16) . . ?
C3 Fe1 C8 148.93(19) . . ?
C2 Fe1 C8 169.80(18) . . ?
C7 Fe1 C8 40.50(15) . . ?
C4 Fe1 C8 116.90(18) . . ?
C6 Fe1 C5 166.31(18) . . ?
C10 Fe1 C5 151.49(18) . . ?
C3 Fe1 C5 67.84(19) . . ?
C2 Fe1 C5 67.8(2) . . ?
C7 Fe1 C5 129.10(19) . . ?
C4 Fe1 C5 40.39(18) . . ?
C8 Fe1 C5 109.63(18) . . ?
C6 Fe1 C9 70.30(16) . . ?
C10 Fe1 C9 41.51(15) . . ?
C3 Fe1 C9 168.77(19) . . ?
C2 Fe1 C9 130.75(19) . . ?
C7 Fe1 C9 69.36(16) . . ?
C4 Fe1 C9 149.91(18) . . ?
C8 Fe1 C9 40.76(16) . . ?
C5 Fe1 C9 117.94(17) . . ?
C6 Fe1 C1 150.53(18) . . ?
C10 Fe1 C1 118.34(17) . . ?
C3 Fe1 C1 68.02(18) . . ?
C2 Fe1 C1 40.49(19) . . ?
C7 Fe1 C1 168.27(18) . . ?
C4 Fe1 C1 68.09(18) . . ?
C8 Fe1 C1 131.31(17) . . ?
C5 Fe1 C1 40.31(18) . . ?
C9 Fe1 C1 109.51(17) . . ?
O11 S1 C10 109.32(18) . . ?
O11 S1 C12 106.68(18) . . ?
C10 S1 C12 102.34(18) . . ?
C18 Si1 C16 108.1(2) . . ?
C18 Si1 C17 110.9(2) . . ?
C16 Si1 C17 106.7(3) . . ?
C18 Si1 C9 115.38(19) . . ?
C16 Si1 C9 107.6(2) . . ?
C17 Si1 C9 107.8(2) . . ?
C5 C1 C2 107.3(4) . . ?
C5 C1 Fe1 69.6(2) . . ?
C2 C1 Fe1 69.0(2) . . ?
C5 C1 H1 126.4 . . ?
C2 C1 H1 126.4 . . ?
Fe1 C1 H1 126.6 . . ?
C3 C2 C1 108.4(4) . . ?
C3 C2 Fe1 69.8(3) . . ?
C1 C2 Fe1 70.5(2) . . ?
C3 C2 H2 125.8 . . ?
C1 C2 H2 125.8 . . ?
Fe1 C2 H2 125.5 . . ?
C2 C3 C4 108.3(4) . . ?
C2 C3 Fe1 69.8(3) . . ?
C4 C3 Fe1 70.2(3) . . ?
C2 C3 H3 125.8 . . ?
C4 C3 H3 125.8 . . ?
Fe1 C3 H3 125.7 . . ?
C3 C4 C5 107.5(4) . . ?
C3 C4 Fe1 69.3(3) . . ?
C5 C4 Fe1 69.9(2) . . ?
C3 C4 H4 126.3 . . ?
C5 C4 H4 126.3 . . ?
Fe1 C4 H4 126.1 . . ?
C4 C5 C1 108.6(4) . . ?
C4 C5 Fe1 69.7(2) . . ?
C1 C5 Fe1 70.1(2) . . ?
C4 C5 H5 125.7 . . ?
C1 C5 H5 125.7 . . ?
Fe1 C5 H5 126.1 . . ?
C7 C6 C10 107.2(3) . . ?
C7 C6 Fe1 70.2(2) . . ?
C10 C6 Fe1 69.1(2) . . ?
C7 C6 I1 122.0(3) . . ?
C10 C6 I1 130.8(3) . . ?
Fe1 C6 I1 125.74(19) . . ?
C8 C7 C6 108.1(4) . . ?
C8 C7 Fe1 69.9(2) . . ?
C6 C7 Fe1 68.9(2) . . ?
C8 C7 H7 125.9 . . ?
C6 C7 H7 125.9 . . ?
Fe1 C7 H7 126.8 . . ?
C7 C8 C9 110.2(4) . . ?
C7 C8 Fe1 69.6(2) . . ?
C9 C8 Fe1 70.0(2) . . ?
C7 C8 H8 124.9 . . ?
C9 C8 H8 124.9 . . ?
Fe1 C8 H8 127.1 . . ?
C8 C9 C10 105.6(3) . . ?
C8 C9 Si1 119.6(3) . . ?
C10 C9 Si1 134.9(3) . . ?
C8 C9 Fe1 69.3(2) . . ?
C10 C9 Fe1 68.1(2) . . ?
Si1 C9 Fe1 126.5(2) . . ?
C6 C10 C9 108.9(3) . . ?
C6 C10 S1 129.9(3) . . ?
C9 C10 S1 120.9(3) . . ?
C6 C10 Fe1 69.2(2) . . ?
C9 C10 Fe1 70.4(2) . . ?
S1 C10 Fe1 122.0(2) . . ?
C13 C12 C15 110.5(4) . . ?
C13 C12 C14 111.2(3) . . ?
C15 C12 C14 111.0(4) . . ?
C13 C12 S1 113.2(3) . . ?
C15 C12 S1 107.6(3) . . ?
C14 C12 S1 103.1(3) . . ?
C12 C13 H13A 109.5 . . ?
C12 C13 H13B 109.5 . . ?
H13A C13 H13B 109.5 . . ?
C12 C13 H13C 109.5 . . ?
H13A C13 H13C 109.5 . . ?
H13B C13 H13C 109.5 . . ?
C12 C14 H14A 109.5 . . ?
C12 C14 H14B 109.5 . . ?
H14A C14 H14B 109.5 . . ?
C12 C14 H14C 109.5 . . ?
H14A C14 H14C 109.5 . . ?
H14B C14 H14C 109.5 . . ?
C12 C15 H15A 109.5 . . ?
C12 C15 H15B 109.5 . . ?
H15A C15 H15B 109.5 . . ?
C12 C15 H15C 109.5 . . ?
H15A C15 H15C 109.5 . . ?
H15B C15 H15C 109.5 . . ?
Si1 C16 H16A 109.5 . . ?
Si1 C16 H16B 109.5 . . ?
H16A C16 H16B 109.5 . . ?
Si1 C16 H16C 109.5 . . ?
H16A C16 H16C 109.5 . . ?
H16B C16 H16C 109.5 . . ?
Si1 C17 H17A 109.5 . . ?
Si1 C17 H17B 109.5 . . ?
H17A C17 H17B 109.5 . . ?
Si1 C17 H17C 109.5 . . ?
H17A C17 H17C 109.5 . . ?
H17B C17 H17C 109.5 . . ?
Si1 C18 H18A 109.5 . . ?
Si1 C18 H18B 109.5 . . ?
H18A C18 H18B 109.5 . . ?
Si1 C18 H18C 109.5 . . ?
H18A C18 H18C 109.5 . . ?
H18B C18 H18C 109.5 . . ?

loop_
_geom_bond_atom_site_label_1
_geom_bond_atom_site_label_2
_geom_bond_distance
_geom_bond_site_symmetry_2
_geom_bond_publ_flag
Fe1 C6 2.031(4) . ?
Fe1 C10 2.030(4) . ?
Fe1 C3 2.041(4) . ?
Fe1 C2 2.043(4) . ?
Fe1 C7 2.048(4) . ?
Fe1 C4 2.053(4) . ?
Fe1 C8 2.053(4) . ?
Fe1 C5 2.057(4) . ?
Fe1 C9 2.063(4) . ?
Fe1 C1 2.063(4) . ?
I1 C6 2.104(4) . ?
S1 O11 1.499(3) . ?
S1 C10 1.787(4) . ?
S1 C12 1.863(4) . ?
Si1 C18 1.864(5) . ?
Si1 C16 1.876(5) . ?
Si1 C17 1.875(5) . ?
Si1 C9 1.896(4) . ?
C1 C5 1.419(6) . ?
C1 C2 1.421(7) . ?
C1 H1 0.9500 . ?
C2 C3 1.410(7) . ?
C2 H2 0.9500 . ?
C3 C4 1.418(7) . ?
C3 H3 0.9500 . ?
C4 C5 1.419(6) . ?
C4 H4 0.9500 . ?
C5 H5 0.9500 . ?
C6 C7 1.427(6) . ?
C6 C10 1.445(5) . ?
C7 C8 1.420(6) . ?
C7 H7 0.9500 . ?
C8 C9 1.433(6) . ?
C8 H8 0.9500 . ?
C9 C10 1.451(5) . ?
C12 C13 1.514(6) . ?
C12 C15 1.531(6) . ?
C12 C14 1.536(6) . ?
C13 H13A 0.9800 . ?
C13 H13B 0.9800 . ?
C13 H13C 0.9800 . ?
C14 H14A 0.9800 . ?
C14 H14B 0.9800 . ?
C14 H14C 0.9800 . ?
C15 H15A 0.9800 . ?
C15 H15B 0.9800 . ?
C15 H15C 0.9800 . ?
C16 H16A 0.9800 . ?
C16 H16B 0.9800 . ?
C16 H16C 0.9800 . ?
C17 H17A 0.9800 . ?
C17 H17B 0.9800 . ?
C17 H17C 0.9800 . ?
C18 H18A 0.9800 . ?
C18 H18B 0.9800 . ?
C18 H18C 0.9800 . ?

loop_
_geom_torsion_atom_site_label_1
_geom_torsion_atom_site_label_2
_geom_torsion_atom_site_label_3
_geom_torsion_atom_site_label_4
_geom_torsion
_geom_torsion_site_symmetry_1
_geom_torsion_site_symmetry_2
_geom_torsion_site_symmetry_3
_geom_torsion_site_symmetry_4
_geom_torsion_publ_flag
C5 C1 C2 C3 -0.4(5) . . . . ?
Fe1 C1 C2 C3 -59.7(3) . . . . ?
C5 C1 C2 Fe1 59.3(3) . . . . ?
C1 C2 C3 C4 0.3(5) . . . . ?
Fe1 C2 C3 C4 -59.9(3) . . . . ?
C1 C2 C3 Fe1 60.2(3) . . . . ?
C2 C3 C4 C5 -0.1(5) . . . . ?
Fe1 C3 C4 C5 -59.8(3) . . . . ?
C2 C3 C4 Fe1 59.7(3) . . . . ?
C3 C4 C5 C1 -0.1(5) . . . . ?
Fe1 C4 C5 C1 -59.5(3) . . . . ?
C3 C4 C5 Fe1 59.4(3) . . . . ?
C2 C1 C5 C4 0.3(5) . . . . ?
Fe1 C1 C5 C4 59.2(3) . . . . ?
C2 C1 C5 Fe1 -59.0(3) . . . . ?
C10 C6 C7 C8 -0.4(4) . . . . ?
Fe1 C6 C7 C8 59.1(3) . . . . ?
I1 C6 C7 C8 179.5(3) . . . . ?
C10 C6 C7 Fe1 -59.4(3) . . . . ?
I1 C6 C7 Fe1 120.5(3) . . . . ?
C6 C7 C8 C9 -0.2(5) . . . . ?
Fe1 C7 C8 C9 58.3(3) . . . . ?
C6 C7 C8 Fe1 -58.4(3) . . . . ?
C7 C8 C9 C10 0.6(4) . . . . ?
Fe1 C8 C9 C10 58.6(3) . . . . ?
C7 C8 C9 Si1 -179.1(3) . . . . ?
Fe1 C8 C9 Si1 -121.1(3) . . . . ?
C7 C8 C9 Fe1 -58.0(3) . . . . ?
C18 Si1 C9 C8 158.0(3) . . . . ?
C16 Si1 C9 C8 37.3(4) . . . . ?
C17 Si1 C9 C8 -77.5(4) . . . . ?
C18 Si1 C9 C10 -21.6(5) . . . . ?
C16 Si1 C9 C10 -142.4(4) . . . . ?
C17 Si1 C9 C10 102.9(4) . . . . ?
C18 Si1 C9 Fe1 73.0(3) . . . . ?
C16 Si1 C9 Fe1 -47.8(3) . . . . ?
C17 Si1 C9 Fe1 -162.5(3) . . . . ?
C7 C6 C10 C9 0.7(4) . . . . ?
Fe1 C6 C10 C9 -59.4(3) . . . . ?
I1 C6 C10 C9 -179.2(3) . . . . ?
C7 C6 C10 S1 175.0(3) . . . . ?
Fe1 C6 C10 S1 114.9(3) . . . . ?
I1 C6 C10 S1 -4.9(6) . . . . ?
C7 C6 C10 Fe1 60.1(3) . . . . ?
I1 C6 C10 Fe1 -119.8(3) . . . . ?
C8 C9 C10 C6 -0.8(4) . . . . ?
Si1 C9 C10 C6 178.9(3) . . . . ?
Fe1 C9 C10 C6 58.6(3) . . . . ?
C8 C9 C10 S1 -175.7(3) . . . . ?
Si1 C9 C10 S1 4.0(6) . . . . ?
Fe1 C9 C10 S1 -116.3(3) . . . . ?
C8 C9 C10 Fe1 -59.4(3) . . . . ?
Si1 C9 C10 Fe1 120.3(4) . . . . ?
O11 S1 C10 C6 -25.7(4) . . . . ?
C12 S1 C10 C6 87.1(4) . . . . ?
O11 S1 C10 C9 148.0(3) . . . . ?
C12 S1 C10 C9 -99.2(3) . . . . ?
O11 S1 C10 Fe1 63.0(3) . . . . ?
C12 S1 C10 Fe1 175.8(2) . . . . ?
O11 S1 C12 C13 60.7(3) . . . . ?
C10 S1 C12 C13 -54.0(3) . . . . ?
O11 S1 C12 C15 -176.8(3) . . . . ?
C10 S1 C12 C15 68.4(3) . . . . ?
O11 S1 C12 C14 -59.5(3) . . . . ?
C10 S1 C12 C14 -174.3(3) . . . . ?
